data_1551935
loop_
_publ_author_name
'Wu, Xiaolu'
'Zhang, Pengfei'
'Yang, Zhi'
'Zhang, Shaowen'
'Liu, Hao'
'Chi, Weijie'
'Li, Xiaofang'
'Dong, Yuping'
'Qiu, Nannan'
'Yan, Li'

_publ_section_title
;
 Polymerization of phenylacetylenes by binuclear rhodium catalysts with
 different para-binucleating phenoxyiminato linkages
;
_journal_issue 30
_journal_name_full 'Polymer Chemistry'
_journal_page_first 4163
_journal_paper_doi 10.1039/C9PY00594C
_journal_volume 10
_journal_year 2019
_chemical_absolute_configuration ad
_chemical_formula_moiety 'C23 H26 N O Rh'
_chemical_formula_sum 'C23 H26 N O Rh'
_chemical_formula_weight 435.36
_space_group_crystal_system monoclinic
_space_group_IT_number 4
_space_group_name_Hall 'P 2yb'
_space_group_name_H-M_alt 'P 1 21 1'
_symmetry_space_group_name_Hall 'P 2yb'
_symmetry_space_group_name_H-M 'P 1 21 1'
_atom_sites_solution_hydrogens geom
_atom_sites_solution_primary direct
_atom_sites_solution_secondary difmap
_audit_creation_date 2016-05-09
_audit_creation_method
;
  Olex2 1.1
  (compiled 2011.02.15 svn.r1672, GUI svn.r3494)
;
_audit_update_record
;
2017-01-15 deposited with the CCDC.    2019-06-21 downloaded from the CCDC.
;
_cell_angle_alpha 90.00
_cell_angle_beta 102.9424(12)
_cell_angle_gamma 90.00
_cell_formula_units_Z 4
_cell_length_a 12.96235(17)
_cell_length_b 10.15759(11)
_cell_length_c 14.61931(18)
_cell_measurement_reflns_used 8697
_cell_measurement_temperature 105.4
_cell_measurement_theta_max 29.0562
_cell_measurement_theta_min 3.1081
_cell_volume 1875.97(4)
_computing_cell_refinement
;
CrysAlisPro, Agilent Technologies,
Version 1.171.35.11 (release 16-05-2011 CrysAlis171 .NET)
(compiled May 16 2011,17:55:39)
;
_computing_data_collection
;
CrysAlisPro, Agilent Technologies,
Version 1.171.35.11 (release 16-05-2011 CrysAlis171 .NET)
(compiled May 16 2011,17:55:39)
;
_computing_data_reduction
;
CrysAlisPro, Agilent Technologies,
Version 1.171.35.11 (release 16-05-2011 CrysAlis171 .NET)
(compiled May 16 2011,17:55:39)
;
_computing_molecular_graphics
;
O. V. Dolomanov, L. J. Bourhis, R. J. Gildea, J. A. K. Howard and H. Puschmann,
OLEX2: a complete structure solution, refinement and analysis program.
J. Appl. Cryst. (2009). 42, 339-341.
;
_computing_publication_material
;
O. V. Dolomanov, L. J. Bourhis, R. J. Gildea, J. A. K. Howard and H. Puschmann,
OLEX2: a complete structure solution, refinement and analysis program.
J. Appl. Cryst. (2009). 42, 339-341.
;
_computing_structure_refinement 'SHELXL-97 (Sheldrick, 1997)'
_computing_structure_solution 'A short history of SHELX (Sheldrick, 2007)/Bruker'
_diffrn_ambient_temperature 105.4
_diffrn_detector_area_resol_mean 16.0971
_diffrn_measured_fraction_theta_full 0.997
_diffrn_measured_fraction_theta_max 0.997
_diffrn_measurement_details
;
#__ type_ start__ end____ width___ exp.time_
  1 omega  -46.00  -19.00   1.0000    2.0000
omega____ theta____ kappa____ phi______ frames
    -      -15.8148   77.0000  150.0000 27

#__ type_ start__ end____ width___ exp.time_
  2 omega   29.00   54.00   1.0000    2.0000
omega____ theta____ kappa____ phi______ frames
    -      -15.8148   77.0000 -180.0000 25

#__ type_ start__ end____ width___ exp.time_
  3 omega  -45.00   44.00   1.0000    2.0000
omega____ theta____ kappa____ phi______ frames
    -      -15.8148   77.0000   90.0000 89

#__ type_ start__ end____ width___ exp.time_
  4 omega   -7.00   73.00   1.0000    2.0000
omega____ theta____ kappa____ phi______ frames
    -       20.9711   77.0000   60.0000 80

#__ type_ start__ end____ width___ exp.time_
  5 omega    6.00   88.00   1.0000    2.0000
omega____ theta____ kappa____ phi______ frames
    -       20.9711   77.0000  150.0000 82

#__ type_ start__ end____ width___ exp.time_
  6 omega   51.00   77.00   1.0000    2.0000
omega____ theta____ kappa____ phi______ frames
    -       20.9711   77.0000  -30.0000 26

#__ type_ start__ end____ width___ exp.time_
  7 omega   -9.00   75.00   1.0000    2.0000
omega____ theta____ kappa____ phi______ frames
    -       20.9711   77.0000  -60.0000 84
;
_diffrn_measurement_device_type 'Xcalibur, Eos, Gemini'
_diffrn_measurement_method '\w scans'
_diffrn_orient_matrix_UB_11 0.0422688000
_diffrn_orient_matrix_UB_12 -0.0257504000
_diffrn_orient_matrix_UB_13 0.0348651000
_diffrn_orient_matrix_UB_21 -0.0219511000
_diffrn_orient_matrix_UB_22 -0.0640334000
_diffrn_orient_matrix_UB_23 -0.0082778000
_diffrn_orient_matrix_UB_31 0.0297352000
_diffrn_orient_matrix_UB_32 -0.0106497000
_diffrn_orient_matrix_UB_33 -0.0345602000
_diffrn_radiation_monochromator graphite
_diffrn_radiation_type 'Mo K\a'
_diffrn_radiation_wavelength 0.7107
_diffrn_reflns_av_R_equivalents 0.0282
_diffrn_reflns_av_unetI/netI 0.0455
_diffrn_reflns_limit_h_max 13
_diffrn_reflns_limit_h_min -15
_diffrn_reflns_limit_k_max 12
_diffrn_reflns_limit_k_min -12
_diffrn_reflns_limit_l_max 18
_diffrn_reflns_limit_l_min -18
_diffrn_reflns_number 14107
_diffrn_reflns_theta_full 25.99
_diffrn_reflns_theta_max 25.99
_diffrn_reflns_theta_min 3.11
_diffrn_source 'Enhance (Mo) X-ray Source'
_exptl_absorpt_coefficient_mu 0.922
_exptl_absorpt_correction_T_max 1.00000
_exptl_absorpt_correction_T_min 0.98082
_exptl_absorpt_correction_type multi-scan
_exptl_absorpt_process_details
;
CrysAlisPro, Agilent Technologies,
Version 1.171.35.11 (release 16-05-2011 CrysAlis171 .NET)
(compiled May 16 2011,17:55:39)
Empirical absorption correction using spherical harmonics,
 implemented in SCALE3 ABSPACK scaling algorithm.
;
_exptl_crystal_colour yellow
_exptl_crystal_density_diffrn 1.541
_exptl_crystal_density_method 'not measured'
_exptl_crystal_description diamond
_exptl_crystal_F_000 896
_exptl_crystal_size_max 0.25
_exptl_crystal_size_mid 0.24
_exptl_crystal_size_min 0.20
_refine_diff_density_max 0.372
_refine_diff_density_min -0.508
_refine_diff_density_rms 0.062
_refine_ls_abs_structure_details 'Flack H D (1983), Acta Cryst. A39, 876-881'
_refine_ls_abs_structure_Flack -0.02(2)
_refine_ls_extinction_method none
_refine_ls_goodness_of_fit_ref 1.031
_refine_ls_hydrogen_treatment mixed
_refine_ls_matrix_type full
_refine_ls_number_parameters 471
_refine_ls_number_reflns 7353
_refine_ls_number_restraints 1
_refine_ls_restrained_S_all 1.031
_refine_ls_R_factor_all 0.0308
_refine_ls_R_factor_gt 0.0273
_refine_ls_shift/su_max 0.001
_refine_ls_shift/su_mean 0.000
_refine_ls_structure_factor_coef Fsqd
_refine_ls_weighting_details 'calc w=1/[\s^2^(Fo^2^)+(0.0184P)^2^+0.0300P] where P=(Fo^2^+2Fc^2^)/3'
_refine_ls_weighting_scheme calc
_refine_ls_wR_factor_gt 0.0543
_refine_ls_wR_factor_ref 0.0565
_reflns_number_gt 6802
_reflns_number_total 7353
_reflns_threshold_expression >2sigma(I)
_cod_data_source_file c9py00594c2.cif
_cod_data_source_block exp_4123
_cod_depositor_comments 'Adding full bibliography for 1551934--1551938.cif.'
_cod_database_code 1551935
_reflns_odcompleteness_completeness 99.73
_reflns_odcompleteness_iscentric 1
_reflns_odcompleteness_theta 26.32

loop_
_space_group_symop_id
_space_group_symop_operation_xyz
1 'x, y, z'
2 '-x, y+1/2, -z'

loop_
_atom_site_label
_atom_site_type_symbol
_atom_site_fract_x
_atom_site_fract_y
_atom_site_fract_z
_atom_site_U_iso_or_equiv
_atom_site_adp_type
_atom_site_occupancy
_atom_site_symmetry_multiplicity
_atom_site_calc_flag
_atom_site_refinement_flags
Rh1 Rh 0.287414(16) 0.42294(2) 0.013632(13) 0.01146(6) Uani 1 1 d .
C3 C 0.6328(3) 0.4613(3) 0.0915(2) 0.0126(8) Uani 1 1 d .
C5 C 0.8106(3) 0.4851(4) 0.0667(3) 0.0219(10) Uani 1 1 d .
H5 H 0.8642 0.5388 0.0548 0.026 Uiso 1 1 calc R
C8 C 0.6511(3) 0.3268(3) 0.1025(2) 0.0165(8) Uani 1 1 d .
H8 H 0.5984 0.2729 0.1160 0.020 Uiso 1 1 calc R
C6 C 0.8256(3) 0.3510(4) 0.0761(3) 0.0191(9) Uani 1 1 d .
H6 H 0.8896 0.3142 0.0704 0.023 Uiso 1 1 calc R
C7 C 0.7463(3) 0.2711(3) 0.0939(2) 0.0190(8) Uani 1 1 d .
H7 H 0.7565 0.1806 0.1001 0.023 Uiso 1 1 calc R
C4 C 0.7132(3) 0.5405(3) 0.0754(2) 0.0164(8) Uani 1 1 d .
H4 H 0.7033 0.6311 0.0701 0.020 Uiso 1 1 calc R
Rh2 Rh 0.900883(16) 0.41789(3) 0.462570(13) 0.01150(6) Uani 1 1 d .
O1 O 0.24358(14) 0.4228(3) -0.12873(11) 0.0148(4) Uani 1 1 d .
O2 O 0.94857(14) 0.4164(3) 0.60535(11) 0.0145(4) Uani 1 1 d .
C40 C 1.0551(3) 0.3408(4) 0.4597(3) 0.0136(8) Uani 1 1 d .
H40 H 1.0912 0.2984 0.5184 0.016 Uiso 1 1 calc R
C39 C 1.0575(3) 0.4773(4) 0.4631(3) 0.0152(9) Uani 1 1 d .
H39 H 1.0960 0.5128 0.5235 0.018 Uiso 1 1 calc R
C46 C 1.0584(3) 0.5673(4) 0.3799(3) 0.0179(9) Uani 1 1 d .
H46A H 1.1278 0.5645 0.3655 0.021 Uiso 1 1 calc R
H46B H 1.0451 0.6571 0.3966 0.021 Uiso 1 1 calc R
C41 C 1.0553(3) 0.2596(3) 0.3730(3) 0.0175(9) Uani 1 1 d .
H41A H 1.0950 0.1792 0.3912 0.021 Uiso 1 1 calc R
H41B H 1.0906 0.3086 0.3319 0.021 Uiso 1 1 calc R
C34 C 0.8897(2) 0.4058(4) 0.66696(18) 0.0132(6) Uani 1 1 d .
N2 N 0.7447(2) 0.4459(2) 0.47274(16) 0.0125(6) Uani 1 1 d .
C16 C 0.1263(3) 0.4648(3) 0.0081(3) 0.0152(9) Uani 1 1 d .
H16 H 0.0877 0.4985 -0.0527 0.018 Uiso 1 1 calc R
N1 N 0.4406(2) 0.4788(2) 0.00915(17) 0.0117(6) Uani 1 1 d .
C33 C 0.7774(2) 0.4038(3) 0.64338(18) 0.0132(7) Uani 1 1 d .
C32 C 0.7144(2) 0.4308(4) 0.55162(18) 0.0149(6) Uani 1 1 d .
H32 H 0.6420 0.4386 0.5476 0.018 Uiso 1 1 calc R
C21 C 0.3026(3) 0.4675(3) 0.1589(2) 0.0132(9) Uani 1 1 d .
H21 H 0.3646 0.5214 0.1862 0.016 Uiso 1 1 calc R
C17 C 0.1375(3) 0.3296(3) 0.0109(3) 0.0149(8) Uani 1 1 d .
H17 H 0.1064 0.2858 -0.0486 0.018 Uiso 1 1 calc R
C11 C 0.3007(2) 0.4489(3) -0.1892(2) 0.0117(7) Uani 1 1 d .
C23 C 0.1176(3) 0.5513(3) 0.0904(2) 0.0163(8) Uani 1 1 d .
H23A H 0.0470 0.5427 0.1019 0.020 Uiso 1 1 calc R
H23B H 0.1273 0.6425 0.0744 0.020 Uiso 1 1 calc R
C18 C 0.1387(3) 0.2451(3) 0.0974(2) 0.0176(8) Uani 1 1 d .
H18A H 0.1039 0.1619 0.0782 0.021 Uiso 1 1 calc R
H18B H 0.0996 0.2895 0.1377 0.021 Uiso 1 1 calc R
C44 C 0.8777(3) 0.4653(3) 0.3173(3) 0.0152(9) Uani 1 1 d .
H44 H 0.8118 0.5132 0.2921 0.018 Uiso 1 1 calc R
C35 C 0.9411(3) 0.3974(3) 0.76379(19) 0.0163(8) Uani 1 1 d .
H35 H 1.0145 0.4022 0.7815 0.020 Uiso 1 1 calc R
C12 C 0.2512(2) 0.4444(3) -0.28676(19) 0.0139(7) Uani 1 1 d .
H12 H 0.1794 0.4247 -0.3052 0.017 Uiso 1 1 calc R
C27 C 0.5182(3) 0.3332(4) 0.3824(2) 0.0181(8) Uani 1 1 d .
H27 H 0.5660 0.2702 0.3715 0.022 Uiso 1 1 calc R
C36 C 0.8833(3) 0.3821(3) 0.8313(2) 0.0162(8) Uani 1 1 d .
H36 H 0.9186 0.3771 0.8940 0.019 Uiso 1 1 calc R
C26 C 0.5493(3) 0.4631(3) 0.3938(2) 0.0159(8) Uani 1 1 d .
C1 C 0.5242(2) 0.5148(3) 0.0956(2) 0.0134(7) Uani 1 1 d .
H1 H 0.5039 0.4724 0.1491 0.016 Uiso 1 1 calc R
C38 C 0.7209(3) 0.3869(3) 0.7158(2) 0.0155(8) Uani 1 1 d .
H38 H 0.6474 0.3845 0.7002 0.019 Uiso 1 1 calc R
C42 C 0.9432(3) 0.2246(3) 0.3196(2) 0.0175(7) Uani 1 1 d .
H42A H 0.9431 0.2120 0.2538 0.021 Uiso 1 1 calc R
H42B H 0.9223 0.1421 0.3436 0.021 Uiso 1 1 calc R
C22 C 0.1999(2) 0.5158(3) 0.1811(2) 0.0155(7) Uani 1 1 d .
H22A H 0.2142 0.5928 0.2212 0.019 Uiso 1 1 calc R
H22B H 0.1712 0.4478 0.2148 0.019 Uiso 1 1 calc R
C24 C 0.6623(3) 0.4991(3) 0.3919(2) 0.0132(7) Uani 1 1 d .
H24 H 0.6768 0.4609 0.3345 0.016 Uiso 1 1 calc R
C13 C 0.3078(3) 0.4685(3) -0.3538(2) 0.0159(7) Uani 1 1 d .
H13 H 0.2739 0.4634 -0.4169 0.019 Uiso 1 1 calc R
C45 C 0.9741(3) 0.5262(3) 0.2921(2) 0.0181(7) Uani 1 1 d .
H45A H 0.9525 0.6030 0.2531 0.022 Uiso 1 1 calc R
H45B H 1.0049 0.4635 0.2560 0.022 Uiso 1 1 calc R
C2 C 0.5196(3) 0.6622(3) 0.1107(2) 0.0189(7) Uani 1 1 d .
H2A H 0.5652 0.6850 0.1699 0.028 Uiso 1 1 calc R
H2B H 0.4482 0.6875 0.1108 0.028 Uiso 1 1 calc R
H2C H 0.5424 0.7075 0.0611 0.028 Uiso 1 1 calc R
C25 C 0.6825(3) 0.6470(3) 0.3882(2) 0.0180(7) Uani 1 1 d .
H25A H 0.6705 0.6879 0.4441 0.027 Uiso 1 1 calc R
H25B H 0.6354 0.6842 0.3344 0.027 Uiso 1 1 calc R
H25C H 0.7544 0.6618 0.3839 0.027 Uiso 1 1 calc R
C19 C 0.2521(3) 0.2193(3) 0.1523(2) 0.0175(7) Uani 1 1 d .
H19A H 0.2514 0.2025 0.2174 0.021 Uiso 1 1 calc R
H19B H 0.2788 0.1409 0.1274 0.021 Uiso 1 1 calc R
C14 C 0.4159(3) 0.5008(3) -0.3292(2) 0.0175(7) Uani 1 1 d .
H14 H 0.4535 0.5164 -0.3753 0.021 Uiso 1 1 calc R
C15 C 0.4648(3) 0.5089(3) -0.2361(2) 0.0155(7) Uani 1 1 d .
H15 H 0.5361 0.5312 -0.2195 0.019 Uiso 1 1 calc R
C43 C 0.8633(3) 0.3296(3) 0.3282(2) 0.0145(8) Uani 1 1 d .
H43 H 0.7895 0.3007 0.3086 0.017 Uiso 1 1 calc R
C10 C 0.4099(3) 0.4843(3) -0.1640(2) 0.0130(7) Uani 1 1 d .
C9 C 0.4694(3) 0.4984(3) -0.0697(2) 0.0130(7) Uani 1 1 d .
H9 H 0.5392 0.5256 -0.0636 0.016 Uiso 1 1 calc R
C29 C 0.3445(3) 0.3877(4) 0.4029(2) 0.0245(10) Uani 1 1 d .
H29 H 0.2768 0.3620 0.4071 0.029 Uiso 1 1 calc R
C37 C 0.7729(3) 0.3739(3) 0.8080(2) 0.0181(8) Uani 1 1 d .
H37 H 0.7352 0.3600 0.8543 0.022 Uiso 1 1 calc R
C31 C 0.4753(3) 0.5559(3) 0.4089(2) 0.0185(8) Uani 1 1 d .
H31 H 0.4947 0.6440 0.4167 0.022 Uiso 1 1 calc R
C28 C 0.4163(3) 0.2947(4) 0.3871(2) 0.0239(9) Uani 1 1 d .
H28 H 0.3967 0.2066 0.3795 0.029 Uiso 1 1 calc R
C30 C 0.3730(3) 0.5181(4) 0.4123(2) 0.0264(9) Uani 1 1 d .
H30 H 0.3240 0.5811 0.4211 0.032 Uiso 1 1 calc R
C20 C 0.3262(3) 0.3329(3) 0.1475(2) 0.0132(8) Uani 1 1 d .
H20 H 0.4013 0.3109 0.1689 0.016 Uiso 1 1 calc R

loop_
_atom_site_aniso_label
_atom_site_aniso_U_11
_atom_site_aniso_U_22
_atom_site_aniso_U_33
_atom_site_aniso_U_23
_atom_site_aniso_U_13
_atom_site_aniso_U_12
Rh1 0.01033(11) 0.01452(11) 0.00955(10) -0.00025(15) 0.00226(8) -0.00048(16)
C3 0.0083(16) 0.0193(19) 0.0082(16) 0.0004(12) -0.0024(13) -0.0007(13)
C5 0.015(2) 0.030(2) 0.020(2) 0.0033(17) 0.0013(18) -0.0050(17)
C8 0.017(2) 0.0147(17) 0.0170(19) 0.0018(14) 0.0026(16) -0.0030(15)
C6 0.014(2) 0.033(2) 0.0097(19) -0.0016(16) 0.0025(16) 0.0042(17)
C7 0.017(2) 0.0209(19) 0.0175(19) -0.0002(15) 0.0007(16) 0.0063(15)
C4 0.015(2) 0.0139(17) 0.0176(19) 0.0031(14) -0.0012(16) -0.0021(15)
Rh2 0.01007(11) 0.01532(11) 0.00928(11) 0.00025(15) 0.00252(8) -0.00035(15)
O1 0.0124(10) 0.0212(10) 0.0108(9) 0.0007(15) 0.0026(8) -0.0017(16)
O2 0.0117(10) 0.0204(10) 0.0113(9) -0.0011(15) 0.0023(8) -0.0012(16)
C40 0.0069(19) 0.0158(19) 0.019(2) 0.0039(15) 0.0040(16) 0.0016(15)
C39 0.0076(19) 0.0278(19) 0.0089(19) -0.0009(14) -0.0008(16) -0.0042(15)
C46 0.013(2) 0.0185(18) 0.023(2) -0.0031(16) 0.0055(18) -0.0009(16)
C41 0.019(2) 0.0167(18) 0.017(2) -0.0007(15) 0.0055(18) 0.0019(16)
C34 0.0144(15) 0.0132(17) 0.0116(13) 0.0022(15) 0.0023(11) 0.0023(16)
N2 0.0113(13) 0.0144(17) 0.0110(12) -0.0010(10) 0.0008(10) 0.0016(11)
C16 0.0145(19) 0.021(2) 0.0111(17) 0.0020(13) 0.0057(14) 0.0005(14)
N1 0.0119(15) 0.0147(13) 0.0079(13) 0.0000(10) 0.0008(11) 0.0000(10)
C33 0.0162(15) 0.0090(17) 0.0148(14) -0.0015(14) 0.0043(12) 0.0025(14)
C32 0.0142(14) 0.0140(16) 0.0168(14) -0.0005(17) 0.0038(11) 0.0018(18)
C21 0.0087(18) 0.0210(19) 0.0089(16) 0.0011(12) 0.0002(14) -0.0028(13)
C17 0.0058(17) 0.0179(19) 0.0195(19) -0.0006(15) -0.0001(14) -0.0068(15)
C11 0.0153(16) 0.0082(19) 0.0121(14) 0.0002(11) 0.0039(12) 0.0017(12)
C23 0.0113(19) 0.0197(18) 0.0182(19) 0.0008(14) 0.0037(15) 0.0021(15)
C18 0.018(2) 0.0198(18) 0.0154(18) 0.0010(14) 0.0054(16) -0.0022(15)
C44 0.0142(19) 0.019(2) 0.0122(17) 0.0018(13) 0.0019(14) 0.0026(14)
C35 0.0153(16) 0.016(2) 0.0162(15) -0.0006(14) 0.0018(12) -0.0020(14)
C12 0.0143(15) 0.011(2) 0.0157(14) -0.0039(12) 0.0027(12) -0.0007(13)
C27 0.016(2) 0.022(2) 0.0156(19) 0.0030(15) 0.0022(16) -0.0004(16)
C36 0.0222(19) 0.0135(18) 0.0114(15) 0.0006(11) 0.0004(14) -0.0001(12)
C26 0.0128(18) 0.023(2) 0.0118(17) 0.0024(12) 0.0023(14) 0.0026(14)
C1 0.0135(18) 0.0156(16) 0.0109(16) -0.0014(12) 0.0023(14) -0.0024(13)
C38 0.0135(17) 0.0140(19) 0.0199(16) 0.0000(12) 0.0058(14) 0.0021(12)
C42 0.0217(19) 0.0165(16) 0.0152(17) -0.0001(13) 0.0057(15) -0.0020(14)
C22 0.0143(18) 0.0197(16) 0.0137(16) -0.0035(13) 0.0055(14) -0.0001(14)
C24 0.0113(17) 0.0161(16) 0.0120(16) 0.0011(12) 0.0022(13) 0.0023(13)
C13 0.0197(19) 0.0163(16) 0.0114(16) 0.0012(12) 0.0027(14) 0.0032(13)
C45 0.0193(19) 0.0189(17) 0.0172(17) 0.0046(14) 0.0067(15) 0.0028(14)
C2 0.022(2) 0.0172(16) 0.0175(17) -0.0059(13) 0.0056(15) -0.0033(14)
C25 0.0139(18) 0.0201(18) 0.0204(18) 0.0031(13) 0.0043(15) 0.0002(14)
C19 0.0178(19) 0.0188(17) 0.0168(17) 0.0020(13) 0.0056(14) -0.0013(14)
C14 0.021(2) 0.0189(17) 0.0144(17) 0.0019(13) 0.0074(15) -0.0001(14)
C15 0.0104(17) 0.0164(17) 0.0202(18) 0.0012(13) 0.0045(14) -0.0015(13)
C43 0.0131(19) 0.024(2) 0.0057(16) -0.0010(14) 0.0002(14) -0.0021(16)
C10 0.0154(18) 0.0121(15) 0.0118(16) -0.0024(12) 0.0033(14) 0.0014(13)
C9 0.0080(17) 0.0134(16) 0.0171(17) 0.0012(13) 0.0018(14) 0.0002(12)
C29 0.0118(18) 0.046(3) 0.0145(16) 0.0028(16) 0.0007(14) -0.0089(17)
C37 0.023(2) 0.0184(17) 0.0145(17) -0.0001(12) 0.0083(15) -0.0002(13)
C31 0.018(2) 0.0229(19) 0.0131(18) 0.0012(14) 0.0001(16) 0.0014(16)
C28 0.024(2) 0.030(2) 0.0151(19) 0.0045(15) -0.0013(18) -0.0096(18)
C30 0.021(2) 0.044(2) 0.014(2) 0.0026(18) 0.0042(17) 0.0098(19)
C20 0.0128(19) 0.0174(18) 0.0093(17) 0.0038(14) 0.0023(14) 0.0021(14)

loop_
_atom_type_symbol
_atom_type_description
_atom_type_scat_dispersion_real
_atom_type_scat_dispersion_imag
_atom_type_scat_source
C C 0.0033 0.0016 'International Tables Vol C Tables 4.2.6.8 and 6.1.1.4'
H H 0.0000 0.0000 'International Tables Vol C Tables 4.2.6.8 and 6.1.1.4'
N N 0.0061 0.0033 'International Tables Vol C Tables 4.2.6.8 and 6.1.1.4'
O O 0.0106 0.0060 'International Tables Vol C Tables 4.2.6.8 and 6.1.1.4'
Rh Rh -1.1178 0.9187 'International Tables Vol C Tables 4.2.6.8 and 6.1.1.4'

loop_
_geom_angle_atom_site_label_1
_geom_angle_atom_site_label_2
_geom_angle_atom_site_label_3
_geom_angle
O1 Rh1 C16 85.07(11)
O1 Rh1 N1 91.02(8)
O1 Rh1 C21 163.93(12)
O1 Rh1 C17 86.37(12)
O1 Rh1 C20 154.33(12)
C16 Rh1 C21 82.28(14)
C16 Rh1 C17 37.70(13)
C16 Rh1 C20 98.62(14)
N1 Rh1 C16 152.28(11)
N1 Rh1 C21 95.57(12)
N1 Rh1 C17 169.38(11)
N1 Rh1 C20 96.69(12)
C21 Rh1 C17 89.63(13)
C20 Rh1 C21 38.98(12)
C20 Rh1 C17 81.56(14)
C8 C3 C1 118.8(3)
C4 C3 C8 118.6(4)
C4 C3 C1 122.6(3)
C6 C5 H5 120.2
C6 C5 C4 119.6(5)
C4 C5 H5 120.2
C3 C8 H8 119.3
C7 C8 C3 121.4(4)
C7 C8 H8 119.3
C5 C6 H6 119.8
C5 C6 C7 120.3(5)
C7 C6 H6 119.8
C8 C7 H7 120.2
C6 C7 C8 119.5(4)
C6 C7 H7 120.2
C3 C4 C5 120.5(3)
C3 C4 H4 119.8
C5 C4 H4 119.8
O2 Rh2 C40 86.98(12)
O2 Rh2 C39 85.84(12)
O2 Rh2 N2 90.26(8)
O2 Rh2 C44 164.49(12)
O2 Rh2 C43 154.35(12)
C39 Rh2 C40 37.89(11)
C39 Rh2 C44 81.99(15)
N2 Rh2 C40 166.26(12)
N2 Rh2 C39 155.24(13)
N2 Rh2 C44 96.77(12)
N2 Rh2 C43 95.66(12)
C44 Rh2 C40 89.28(15)
C43 Rh2 C40 81.37(15)
C43 Rh2 C39 98.39(15)
C43 Rh2 C44 38.63(12)
C11 O1 Rh1 128.65(18)
C34 O2 Rh2 127.93(17)
Rh2 C40 H40 113.9
C39 C40 Rh2 69.5(3)
C39 C40 H40 113.9
C39 C40 C41 124.8(4)
C41 C40 Rh2 112.9(3)
C41 C40 H40 113.9
Rh2 C39 H39 113.8
C40 C39 Rh2 72.7(3)
C40 C39 H39 113.8
C40 C39 C46 125.1(4)
C46 C39 Rh2 110.3(3)
C46 C39 H39 113.8
C39 C46 H46A 109.3
C39 C46 H46B 109.3
C39 C46 C45 111.8(3)
H46A C46 H46B 107.9
C45 C46 H46A 109.3
C45 C46 H46B 109.3
C40 C41 H41A 109.2
C40 C41 H41B 109.2
C40 C41 C42 112.0(3)
H41A C41 H41B 107.9
C42 C41 H41A 109.2
C42 C41 H41B 109.2
O2 C34 C33 124.0(2)
O2 C34 C35 118.2(3)
C33 C34 C35 117.8(3)
C32 N2 Rh2 122.4(2)
C32 N2 C24 115.7(3)
C24 N2 Rh2 121.58(18)
Rh1 C16 H16 113.8
C17 C16 Rh1 72.7(3)
C17 C16 H16 113.8
C17 C16 C23 125.5(4)
C23 C16 Rh1 109.6(2)
C23 C16 H16 113.8
C1 N1 Rh1 123.38(18)
C9 N1 Rh1 122.3(2)
C9 N1 C1 114.0(3)
C34 C33 C32 124.3(3)
C34 C33 C38 119.4(3)
C38 C33 C32 116.0(3)
N2 C32 C33 128.8(3)
N2 C32 H32 115.6
C33 C32 H32 115.6
Rh1 C21 H21 114.1
C22 C21 Rh1 113.0(2)
C22 C21 H21 114.1
C20 C21 Rh1 69.7(2)
C20 C21 H21 114.1
C20 C21 C22 123.9(3)
Rh1 C17 H17 114.0
C16 C17 Rh1 69.6(3)
C16 C17 H17 114.0
C16 C17 C18 124.4(4)
C18 C17 Rh1 113.0(2)
C18 C17 H17 114.0
O1 C11 C12 118.4(3)
O1 C11 C10 124.0(3)
C10 C11 C12 117.6(3)
C16 C23 H23A 109.1
C16 C23 H23B 109.1
C16 C23 C22 112.7(3)
H23A C23 H23B 107.8
C22 C23 H23A 109.1
C22 C23 H23B 109.1
C17 C18 H18A 109.4
C17 C18 H18B 109.4
C17 C18 C19 111.2(3)
H18A C18 H18B 108.0
C19 C18 H18A 109.4
C19 C18 H18B 109.4
Rh2 C44 H44 113.8
C45 C44 Rh2 113.3(2)
C45 C44 H44 113.8
C43 C44 Rh2 70.0(2)
C43 C44 H44 113.8
C43 C44 C45 124.6(3)
C34 C35 H35 119.6
C36 C35 C34 120.8(3)
C36 C35 H35 119.6
C11 C12 H12 119.5
C13 C12 C11 121.0(3)
C13 C12 H12 119.5
C26 C27 H27 119.4
C26 C27 C28 121.2(4)
C28 C27 H27 119.4
C35 C36 H36 119.2
C35 C36 C37 121.6(3)
C37 C36 H36 119.2
C27 C26 C24 119.1(3)
C27 C26 C31 118.2(4)
C31 C26 C24 122.7(3)
C3 C1 H1 106.9
N1 C1 C3 112.2(2)
N1 C1 H1 106.9
N1 C1 C2 108.4(2)
C2 C1 C3 115.2(3)
C2 C1 H1 106.9
C33 C38 H38 119.3
C37 C38 C33 121.4(3)
C37 C38 H38 119.3
C41 C42 H42A 109.1
C41 C42 H42B 109.1
H42A C42 H42B 107.8
C43 C42 C41 112.6(3)
C43 C42 H42A 109.1
C43 C42 H42B 109.1
C21 C22 C23 111.2(3)
C21 C22 H22A 109.4
C21 C22 H22B 109.4
C23 C22 H22A 109.4
C23 C22 H22B 109.4
H22A C22 H22B 108.0
N2 C24 C26 114.7(2)
N2 C24 H24 106.9
N2 C24 C25 106.5(2)
C26 C24 H24 106.9
C26 C24 C25 114.3(3)
C25 C24 H24 106.9
C12 C13 H13 119.3
C12 C13 C14 121.4(3)
C14 C13 H13 119.3
C46 C45 H45A 109.2
C46 C45 H45B 109.2
C44 C45 C46 112.2(3)
C44 C45 H45A 109.2
C44 C45 H45B 109.2
H45A C45 H45B 107.9
C1 C2 H2A 109.5
C1 C2 H2B 109.5
C1 C2 H2C 109.5
H2A C2 H2B 109.5
H2A C2 H2C 109.5
H2B C2 H2C 109.5
C24 C25 H25A 109.5
C24 C25 H25B 109.5
C24 C25 H25C 109.5
H25A C25 H25B 109.5
H25A C25 H25C 109.5
H25B C25 H25C 109.5
C18 C19 H19A 109.0
C18 C19 H19B 109.0
H19A C19 H19B 107.8
C20 C19 C18 112.9(3)
C20 C19 H19A 109.0
C20 C19 H19B 109.0
C13 C14 H14 120.6
C15 C14 C13 118.8(3)
C15 C14 H14 120.6
C14 C15 H15 119.0
C14 C15 C10 122.0(3)
C10 C15 H15 119.0
Rh2 C43 H43 114.0
C44 C43 Rh2 71.4(2)
C44 C43 C42 124.9(3)
C44 C43 H43 114.0
C42 C43 Rh2 110.9(2)
C42 C43 H43 114.0
C11 C10 C9 124.3(3)
C15 C10 C11 119.2(3)
C15 C10 C9 116.5(3)
N1 C9 C10 129.6(3)
N1 C9 H9 115.2
C10 C9 H9 115.2
C28 C29 H29 120.0
C30 C29 H29 120.0
C30 C29 C28 120.0(4)
C36 C37 H37 120.5
C38 C37 C36 119.0(3)
C38 C37 H37 120.5
C26 C31 H31 119.6
C30 C31 C26 120.9(3)
C30 C31 H31 119.6
C27 C28 H28 120.1
C29 C28 C27 119.8(4)
C29 C28 H28 120.1
C29 C30 C31 119.9(4)
C29 C30 H30 120.1
C31 C30 H30 120.1
Rh1 C20 H20 114.0
C21 C20 Rh1 71.3(2)
C21 C20 C19 125.0(3)
C21 C20 H20 114.0
C19 C20 Rh1 110.5(2)
C19 C20 H20 114.0

loop_
_geom_bond_atom_site_label_1
_geom_bond_atom_site_label_2
_geom_bond_distance
Rh1 O1 2.0310(16)
Rh1 C16 2.115(4)
Rh1 N1 2.080(3)
Rh1 C21 2.136(3)
Rh1 C17 2.155(4)
Rh1 C20 2.116(3)
C3 C8 1.390(4)
C3 C4 1.378(5)
C3 C1 1.523(5)
C5 H5 0.9300
C5 C6 1.379(4)
C5 C4 1.413(6)
C8 H8 0.9300
C8 C7 1.389(5)
C6 H6 0.9300
C6 C7 1.380(5)
C7 H7 0.9300
C4 H4 0.9300
Rh2 O2 2.0399(16)
Rh2 C40 2.157(4)
Rh2 C39 2.116(4)
Rh2 N2 2.083(3)
Rh2 C44 2.132(4)
Rh2 C43 2.114(3)
O1 C11 1.301(3)
O2 C34 1.309(3)
C40 H40 0.9800
C40 C39 1.388(4)
C40 C41 1.513(5)
C39 H39 0.9800
C39 C46 1.524(5)
C46 H46A 0.9700
C46 H46B 0.9700
C46 C45 1.545(5)
C41 H41A 0.9700
C41 H41B 0.9700
C41 C42 1.529(5)
C34 C33 1.419(4)
C34 C35 1.426(4)
N2 C32 1.308(3)
N2 C24 1.505(4)
C16 H16 0.9800
C16 C17 1.380(5)
C16 C23 1.514(5)
N1 C1 1.514(4)
N1 C9 1.304(4)
C33 C32 1.432(4)
C33 C38 1.426(4)
C32 H32 0.9300
C21 H21 0.9800
C21 C22 1.521(5)
C21 C20 1.419(4)
C17 H17 0.9800
C17 C18 1.525(5)
C11 C12 1.428(4)
C11 C10 1.426(4)
C23 H23A 0.9700
C23 H23B 0.9700
C23 C22 1.548(4)
C18 H18A 0.9700
C18 H18B 0.9700
C18 C19 1.531(4)
C44 H44 0.9800
C44 C45 1.511(5)
C44 C43 1.405(4)
C35 H35 0.9300
C35 C36 1.374(4)
C12 H12 0.9300
C12 C13 1.371(4)
C27 H27 0.9300
C27 C26 1.379(5)
C27 C28 1.393(5)
C36 H36 0.9300
C36 C37 1.398(4)
C26 C24 1.516(5)
C26 C31 1.396(5)
C1 H1 0.9800
C1 C2 1.517(4)
C38 H38 0.9300
C38 C37 1.371(4)
C42 H42A 0.9700
C42 H42B 0.9700
C42 C43 1.512(5)
C22 H22A 0.9700
C22 H22B 0.9700
C24 H24 0.9800
C24 C25 1.528(4)
C13 H13 0.9300
C13 C14 1.405(5)
C45 H45A 0.9700
C45 H45B 0.9700
C2 H2A 0.9600
C2 H2B 0.9600
C2 H2C 0.9600
C25 H25A 0.9600
C25 H25B 0.9600
C25 H25C 0.9600
C19 H19A 0.9700
C19 H19B 0.9700
C19 C20 1.513(5)
C14 H14 0.9300
C14 C15 1.369(4)
C15 H15 0.9300
C15 C10 1.419(4)
C43 H43 0.9800
C10 C9 1.430(4)
C9 H9 0.9300
C29 H29 0.9300
C29 C28 1.382(5)
C29 C30 1.374(6)
C37 H37 0.9300
C31 H31 0.9300
C31 C30 1.393(5)
C28 H28 0.9300
C30 H30 0.9300
C20 H20 0.9800

loop_
_geom_torsion_atom_site_label_1
_geom_torsion_atom_site_label_2
_geom_torsion_atom_site_label_3
_geom_torsion_atom_site_label_4
_geom_torsion
Rh1 O1 C11 C12 -179.0(2)
Rh1 O1 C11 C10 -0.2(5)
Rh1 C16 C17 C18 104.5(4)
Rh1 C16 C23 C22 -37.0(3)
Rh1 N1 C1 C3 140.1(2)
Rh1 N1 C1 C2 -91.6(3)
Rh1 N1 C9 C10 -1.8(4)
Rh1 C21 C22 C23 -13.2(3)
Rh1 C21 C20 C19 -102.4(3)
Rh1 C17 C18 C19 -14.5(4)
C3 C8 C7 C6 1.5(6)
C5 C6 C7 C8 -0.1(6)
C8 C3 C4 C5 2.4(5)
C8 C3 C1 N1 -72.0(4)
C8 C3 C1 C2 163.3(3)
C6 C5 C4 C3 -1.1(6)
C4 C3 C8 C7 -2.6(6)
C4 C3 C1 N1 106.6(3)
C4 C3 C1 C2 -18.0(4)
C4 C5 C6 C7 -0.1(7)
Rh2 O2 C34 C33 -5.4(6)
Rh2 O2 C34 C35 175.5(3)
Rh2 C40 C39 C46 -103.0(5)
Rh2 C40 C41 C42 -13.4(4)
Rh2 C39 C46 C45 -35.6(4)
Rh2 N2 C32 C33 5.0(5)
Rh2 N2 C24 C26 156.2(2)
Rh2 N2 C24 C25 -76.2(3)
Rh2 C44 C45 C46 -12.2(3)
Rh2 C44 C43 C42 -103.0(3)
O1 Rh1 C16 C17 90.5(3)
O1 Rh1 C16 C23 -147.2(2)
O1 Rh1 N1 C1 173.2(2)
O1 Rh1 N1 C9 0.2(2)
O1 Rh1 C21 C22 33.2(6)
O1 Rh1 C21 C20 152.4(4)
O1 Rh1 C17 C16 -86.6(3)
O1 Rh1 C17 C18 153.5(3)
O1 Rh1 C20 C21 -162.8(2)
O1 Rh1 C20 C19 -41.4(4)
O1 C11 C12 C13 -178.8(3)
O1 C11 C10 C15 179.1(3)
O1 C11 C10 C9 -1.5(5)
O2 Rh2 C40 C39 -87.1(3)
O2 Rh2 C40 C41 152.7(3)
O2 Rh2 C39 C40 90.4(3)
O2 Rh2 C39 C46 -147.8(3)
O2 Rh2 N2 C32 -12.8(3)
O2 Rh2 N2 C24 160.4(2)
O2 Rh2 C44 C45 32.9(6)
O2 Rh2 C44 C43 153.0(4)
O2 Rh2 C43 C44 -163.7(2)
O2 Rh2 C43 C42 -42.6(4)
O2 C34 C33 C32 -8.8(6)
O2 C34 C33 C38 177.7(3)
O2 C34 C35 C36 -178.1(3)
C40 Rh2 O2 C34 -153.0(4)
C40 Rh2 C39 C46 121.8(5)
C40 Rh2 N2 C32 65.5(6)
C40 Rh2 N2 C24 -121.3(5)
C40 Rh2 C44 C45 -43.0(2)
C40 Rh2 C44 C43 77.0(3)
C40 Rh2 C43 C44 -99.8(3)
C40 Rh2 C43 C42 21.4(2)
C40 C39 C46 C45 47.0(6)
C40 C41 C42 C43 31.8(4)
C39 Rh2 O2 C34 169.1(4)
C39 Rh2 C40 C41 -120.2(4)
C39 Rh2 N2 C32 -93.4(4)
C39 Rh2 N2 C24 79.8(3)
C39 Rh2 C44 C45 -5.7(2)
C39 Rh2 C44 C43 114.3(3)
C39 Rh2 C43 C44 -65.8(3)
C39 Rh2 C43 C42 55.4(3)
C39 C40 C41 C42 -93.6(5)
C39 C46 C45 C44 31.3(4)
C41 C40 C39 Rh2 104.2(4)
C41 C40 C39 C46 1.2(9)
C41 C42 C43 Rh2 -35.2(3)
C41 C42 C43 C44 46.2(5)
C34 C33 C32 N2 8.8(6)
C34 C33 C38 C37 0.8(5)
C34 C35 C36 C37 0.2(5)
N2 Rh2 O2 C34 13.5(4)
N2 Rh2 C40 C39 -165.8(4)
N2 Rh2 C40 C41 74.0(6)
N2 Rh2 C39 C40 172.0(2)
N2 Rh2 C39 C46 -66.2(4)
N2 Rh2 C44 C45 149.3(2)
N2 Rh2 C44 C43 -90.6(2)
N2 Rh2 C43 C44 93.8(2)
N2 Rh2 C43 C42 -145.1(2)
C16 Rh1 O1 C11 153.2(3)
C16 Rh1 N1 C1 91.9(3)
C16 Rh1 N1 C9 -81.1(3)
C16 Rh1 C21 C22 -5.2(2)
C16 Rh1 C21 C20 114.1(2)
C16 Rh1 C17 C18 -119.9(4)
C16 Rh1 C20 C21 -66.2(2)
C16 Rh1 C20 C19 55.1(2)
C16 C17 C18 C19 -94.8(5)
C16 C23 C22 C21 33.1(4)
N1 Rh1 O1 C11 0.7(3)
N1 Rh1 C16 C17 173.2(2)
N1 Rh1 C16 C23 -64.5(4)
N1 Rh1 C21 C22 147.0(2)
N1 Rh1 C21 C20 -93.8(2)
N1 Rh1 C17 C16 -162.7(5)
N1 Rh1 C17 C18 77.5(7)
N1 Rh1 C20 C21 90.6(2)
N1 Rh1 C20 C19 -148.0(2)
C33 C34 C35 C36 2.8(5)
C33 C38 C37 C36 2.2(4)
C32 N2 C24 C26 -30.1(4)
C32 N2 C24 C25 97.4(3)
C32 C33 C38 C37 -173.3(3)
C21 Rh1 O1 C11 115.1(4)
C21 Rh1 C16 C17 -99.5(3)
C21 Rh1 C16 C23 22.8(2)
C21 Rh1 N1 C1 7.9(2)
C21 Rh1 N1 C9 -165.1(2)
C21 Rh1 C17 C16 77.8(3)
C21 Rh1 C17 C18 -42.0(3)
C21 Rh1 C20 C19 121.4(3)
C17 Rh1 O1 C11 -169.0(3)
C17 Rh1 C16 C23 122.3(4)
C17 Rh1 N1 C1 -111.1(6)
C17 Rh1 N1 C9 75.9(7)
C17 Rh1 C21 C22 -42.3(2)
C17 Rh1 C21 C20 77.0(2)
C17 Rh1 C20 C21 -100.0(2)
C17 Rh1 C20 C19 21.4(2)
C17 C16 C23 C22 45.3(5)
C17 C18 C19 C20 33.1(4)
C11 C12 C13 C14 -1.1(4)
C11 C10 C9 N1 2.6(5)
C23 C16 C17 Rh1 -102.1(4)
C23 C16 C17 C18 2.4(7)
C18 C19 C20 Rh1 -36.1(3)
C18 C19 C20 C21 44.9(5)
C44 Rh2 O2 C34 130.7(4)
C44 Rh2 C40 C39 77.8(3)
C44 Rh2 C40 C41 -42.4(3)
C44 Rh2 C39 C40 -99.2(3)
C44 Rh2 C39 C46 22.6(3)
C44 Rh2 N2 C32 -178.9(3)
C44 Rh2 N2 C24 -5.7(2)
C44 Rh2 C43 C42 121.1(4)
C35 C34 C33 C32 170.4(3)
C35 C34 C33 C38 -3.2(5)
C35 C36 C37 C38 -2.7(4)
C12 C11 C10 C15 -2.0(4)
C12 C11 C10 C9 177.4(3)
C12 C13 C14 C15 -0.4(4)
C27 C26 C24 N2 -66.5(4)
C27 C26 C24 C25 170.0(3)
C27 C26 C31 C30 0.0(5)
C26 C27 C28 C29 0.3(6)
C26 C31 C30 C29 1.4(6)
C1 C3 C8 C7 176.1(3)
C1 C3 C4 C5 -176.3(3)
C1 N1 C9 C10 -175.4(3)
C38 C33 C32 N2 -177.4(4)
C22 C21 C20 Rh1 104.7(3)
C22 C21 C20 C19 2.3(6)
C24 N2 C32 C33 -168.6(4)
C24 C26 C31 C30 -178.4(3)
C13 C14 C15 C10 0.7(5)
C45 C44 C43 Rh2 105.0(4)
C45 C44 C43 C42 2.1(6)
C14 C15 C10 C11 0.6(5)
C14 C15 C10 C9 -178.9(3)
C15 C10 C9 N1 -178.0(3)
C43 Rh2 O2 C34 -90.2(4)
C43 Rh2 C40 C39 115.8(3)
C43 Rh2 C40 C41 -4.4(3)
C43 Rh2 C39 C40 -64.1(3)
C43 Rh2 C39 C46 57.7(3)
C43 Rh2 N2 C32 142.2(3)
C43 Rh2 N2 C24 -44.6(2)
C43 Rh2 C44 C45 -120.1(4)
C43 C44 C45 C46 -93.2(4)
C10 C11 C12 C13 2.3(4)
C9 N1 C1 C3 -46.3(3)
C9 N1 C1 C2 82.0(3)
C31 C26 C24 N2 111.8(3)
C31 C26 C24 C25 -11.6(4)
C28 C27 C26 C24 177.6(3)
C28 C27 C26 C31 -0.8(6)
C28 C29 C30 C31 -2.0(6)
C30 C29 C28 C27 1.1(6)
C20 Rh1 O1 C11 -107.1(4)
C20 Rh1 C16 C17 -64.0(3)
C20 Rh1 C16 C23 58.3(2)
C20 Rh1 N1 C1 -31.3(2)
C20 Rh1 N1 C9 155.7(2)
C20 Rh1 C21 C22 -119.3(3)
C20 Rh1 C17 C16 116.1(3)
C20 Rh1 C17 C18 -3.8(2)
C20 C21 C22 C23 -93.5(4)
